data_2216731
loop_
_publ_author_name
'Ludmila Yu. Alikberova'
'Dmitry V. Albov'
'Denis V. Golubev'
'Valery V. Kravchenko'
'Nataliya S. Rukk'

_publ_section_title
;
 Tetraaquatetraureaneodymium(III) triiodide
;
_journal_coeditor_code RK2058
_journal_issue 12
_journal_name_full 'Acta Crystallographica Section E'
_journal_page_first m3078
_journal_page_last m3078
_journal_paper_doi 10.1107/S1600536807058643
_journal_volume 63
_journal_year 2007
_chemical_formula_iupac '[Nd (C1 H4 N2 O1)4 (H2 O1)4] I3'
_chemical_formula_moiety 'C4 H24 N8 Nd O8 3+, 3(I -)'
_chemical_formula_sum 'C4 H24 I3 N8 Nd O8'
_chemical_formula_weight 837.25
_chemical_melting_point 371
_chemical_name_systematic
;
Tetraaquatetraureaneodymium(III) triiodide
;
_space_group_IT_number 13
_symmetry_cell_setting monoclinic
_symmetry_space_group_name_Hall '-P 2yc'
_symmetry_space_group_name_H-M 'P 1 2/c 1'
_atom_sites_solution_hydrogens geom
_atom_sites_solution_primary direct
_atom_sites_solution_secondary difmap
_audit_creation_method SHELXL97
_cell_angle_alpha 90.00
_cell_angle_beta 108.136(19)
_cell_angle_gamma 90.00
_cell_formula_units_Z 2
_cell_length_a 7.7633(19)
_cell_length_b 10.597(4)
_cell_length_c 15.140(4)
_cell_measurement_reflns_used 25
_cell_measurement_temperature 293(2)
_cell_measurement_theta_max 15
_cell_measurement_theta_min 14
_cell_volume 1183.7(6)
_computing_cell_refinement 'CAD-4 Express (Enraf--Nonius, 1994)'
_computing_data_collection 'CAD-4 Express (Enraf--Nonius, 1994)'
_computing_data_reduction 'XCAD4 (Harms & Wocadlo, 1995)'
_computing_molecular_graphics 'Ortep-3 (Farrugia, 1997)'
_computing_publication_material 'WinGX (Farrugia, 1999)'
_computing_structure_refinement 'SHELXL97 (Sheldrick, 1997)'
_computing_structure_solution 'SHELXS97 (Sheldrick, 1997)'
_diffrn_ambient_temperature 293(2)
_diffrn_measured_fraction_theta_full 1.000
_diffrn_measured_fraction_theta_max 1.000
_diffrn_measurement_device '\k--geometry diffractometer'
_diffrn_measurement_device_type 'Enraf--Nonius CAD-4'
_diffrn_measurement_method 'non--profiled \w--scans'
_diffrn_radiation_monochromator graphite
_diffrn_radiation_source 'fine--focus sealed tube'
_diffrn_radiation_type MoK\a
_diffrn_radiation_wavelength 0.71073
_diffrn_reflns_av_R_equivalents 0.000
_diffrn_reflns_av_sigmaI/netI 0.0375
_diffrn_reflns_limit_h_max 10
_diffrn_reflns_limit_h_min -10
_diffrn_reflns_limit_k_max 0
_diffrn_reflns_limit_k_min -14
_diffrn_reflns_limit_l_max 9
_diffrn_reflns_limit_l_min -21
_diffrn_reflns_number 3446
_diffrn_reflns_theta_full 29.96
_diffrn_reflns_theta_max 29.96
_diffrn_reflns_theta_min 1.92
_diffrn_standards_decay_% 2
_diffrn_standards_interval_time 120
_diffrn_standards_number 1
_exptl_absorpt_coefficient_mu 6.145
_exptl_absorpt_correction_T_max 0.304
_exptl_absorpt_correction_T_min 0.293
_exptl_absorpt_correction_type psi-scan
_exptl_absorpt_process_details
;
(North <i>et al.</i>,  1968)
;
_exptl_crystal_colour violet
_exptl_crystal_density_diffrn 2.349
_exptl_crystal_density_method 'not measured'
_exptl_crystal_description prism
_exptl_crystal_F_000 774
_exptl_crystal_size_max 0.20
_exptl_crystal_size_mid 0.20
_exptl_crystal_size_min 0.20
_refine_diff_density_max 0.731
_refine_diff_density_min -0.548
_refine_ls_extinction_method none
_refine_ls_goodness_of_fit_ref 0.997
_refine_ls_hydrogen_treatment constr
_refine_ls_matrix_type full
_refine_ls_number_parameters 126
_refine_ls_number_reflns 3446
_refine_ls_number_restraints 0
_refine_ls_restrained_S_all 0.996
_refine_ls_R_factor_all 0.0545
_refine_ls_R_factor_gt 0.0345
_refine_ls_shift/su_max 0.001
_refine_ls_shift/su_mean 0.000
_refine_ls_structure_factor_coef Fsqd
_refine_ls_weighting_details 'calc w=1/[\s^2^(Fo^2^)+(0.0298P)^2^] where P=(Fo^2^+2Fc^2^)/3'
_refine_ls_weighting_scheme calc
_refine_ls_wR_factor_gt 0.0644
_refine_ls_wR_factor_ref 0.0696
_reflns_number_gt 2589
_reflns_number_total 3446
_reflns_threshold_expression I>2\s(I)
_cod_data_source_file rk2058.cif
_cod_data_source_block I
_cod_original_sg_symbol_H-M 'P 2/c'
_cod_database_code 2216731
_cod_database_fobs_code 2216731

loop_
_symmetry_equiv_pos_as_xyz
'x, y, z'
'-x, y, -z+1/2'
'-x, -y, -z'
'x, -y, z-1/2'

loop_
_atom_site_type_symbol
_atom_site_label
_atom_site_fract_x
_atom_site_fract_y
_atom_site_fract_z
_atom_site_U_iso_or_equiv
_atom_site_adp_type
_atom_site_calc_flag
_atom_site_refinement_flags
_atom_site_occupancy
Nd Nd1 0.5000 0.15416(3) 0.2500 0.03067(8) Uani d S 1
I I1 0.0000 0.53143(5) 0.2500 0.05980(15) Uani d S 1
I I2 0.82533(5) 0.78527(3) 0.49371(3) 0.05522(11) Uani d . 1
O O1 0.3857(6) 0.3168(4) 0.1427(3) 0.0869(14) Uani d . 1
C C1 0.3636(7) 0.4170(5) 0.0989(4) 0.0535(13) Uani d . 1
N N11 0.2203(6) 0.4292(5) 0.0241(4) 0.0677(13) Uani d . 1
H H11A 0.1446 0.3680 0.0067 0.081 Uiso calc R 1
H H11B 0.2030 0.4984 -0.0072 0.081 Uiso calc R 1
N N12 0.4807(7) 0.5126(5) 0.1217(4) 0.0891(19) Uani d . 1
H H12A 0.5769 0.5061 0.1688 0.107 Uiso calc R 1
H H12B 0.4600 0.5807 0.0892 0.107 Uiso calc R 1
O O2 0.4141(5) -0.0102(3) 0.3359(3) 0.0595(10) Uani d . 1
C C2 0.3219(7) -0.1020(6) 0.3391(5) 0.0649(16) Uani d . 1
N N21 0.2945(10) -0.1930(6) 0.2739(5) 0.121(3) Uani d . 1
H H21A 0.3421 -0.1863 0.2299 0.145 Uiso calc R 1
H H21B 0.2293 -0.2578 0.2764 0.145 Uiso calc R 1
N N22 0.2716(12) -0.1279(7) 0.4085(6) 0.165(4) Uani d . 1
H H22A 0.3023 -0.0796 0.4565 0.198 Uiso calc R 1
H H22B 0.2065 -0.1938 0.4078 0.198 Uiso calc R 1
O O3 0.2249(5) 0.2324(4) 0.2831(3) 0.0635(10) Uani d D 1
H H3A 0.179 0.303 0.262 0.076 Uiso calc R 1
H H3B 0.207 0.225 0.3356 0.076 Uiso calc R 1
O O4 0.2283(5) 0.0663(4) 0.1314(3) 0.0709(12) Uani d D 1
H H4A 0.131 0.107 0.105 0.085 Uiso calc R 1
H H4B 0.209 -0.008 0.109 0.085 Uiso calc R 1

loop_
_atom_site_aniso_label
_atom_site_aniso_U_11
_atom_site_aniso_U_22
_atom_site_aniso_U_33
_atom_site_aniso_U_12
_atom_site_aniso_U_13
_atom_site_aniso_U_23
Nd1 0.03188(14) 0.02026(13) 0.03909(17) 0.000 0.00991(12) 0.000
I1 0.0509(3) 0.0385(2) 0.0817(4) 0.000 0.0085(2) 0.000
I2 0.0559(2) 0.03773(17) 0.0624(2) 0.00232(14) 0.00431(16) 0.00285(15)
O1 0.083(3) 0.062(3) 0.113(4) 0.021(2) 0.027(3) 0.057(3)
C1 0.052(3) 0.042(3) 0.068(3) 0.010(2) 0.020(3) 0.023(3)
N11 0.059(3) 0.055(3) 0.081(3) -0.005(2) 0.009(3) 0.020(3)
N12 0.064(3) 0.064(3) 0.108(4) -0.012(3) -0.018(3) 0.030(3)
O2 0.0502(19) 0.048(2) 0.077(3) -0.0097(16) 0.0149(18) 0.0219(19)
C2 0.056(3) 0.049(3) 0.087(4) -0.006(3) 0.020(3) 0.025(3)
N21 0.152(7) 0.087(5) 0.120(6) -0.049(5) 0.039(5) -0.008(4)
N22 0.234(10) 0.125(7) 0.209(10) -0.068(6) 0.175(9) -0.025(6)
O3 0.063(2) 0.053(2) 0.086(3) 0.0198(19) 0.039(2) 0.016(2)
O4 0.056(2) 0.053(2) 0.079(3) 0.0128(18) -0.0164(19) -0.027(2)

loop_
_atom_type_symbol
_atom_type_description
_atom_type_scat_dispersion_real
_atom_type_scat_dispersion_imag
_atom_type_scat_source
C C 0.0033 0.0016 'International Tables Vol C Tables 4.2.6.8 and 6.1.1.4'
H H 0.0000 0.0000 'International Tables Vol C Tables 4.2.6.8 and 6.1.1.4'
I I -0.4742 1.8119 'International Tables Vol C Tables 4.2.6.8 and 6.1.1.4'
N N 0.0061 0.0033 'International Tables Vol C Tables 4.2.6.8 and 6.1.1.4'
Nd Nd -0.1943 3.0179 'International Tables Vol C Tables 4.2.6.8 and 6.1.1.4'
O O 0.0106 0.0060 'International Tables Vol C Tables 4.2.6.8 and 6.1.1.4'

loop_
_geom_angle_atom_site_label_1
_geom_angle_atom_site_label_2
_geom_angle_atom_site_label_3
_geom_angle_site_symmetry_1
_geom_angle_site_symmetry_3
_geom_angle
O1 Nd1 O1 2_655 . 85.4(3)
O1 Nd1 O2 2_655 . 105.55(16)
O1 Nd1 O2 . . 143.45(14)
O1 Nd1 O2 . 2_655 105.55(16)
O2 Nd1 O2 . 2_655 86.4(2)
O1 Nd1 O3 . 2_655 77.19(16)
O2 Nd1 O3 . 2_655 139.17(13)
O1 Nd1 O3 . . 74.39(15)
O2 Nd1 O3 . . 74.34(13)
O2 Nd1 O3 2_655 . 139.17(13)
O3 Nd1 O3 2_655 . 140.99(19)
O1 Nd1 O4 2_655 . 145.93(14)
O1 Nd1 O4 . . 73.87(16)
O2 Nd1 O4 . . 78.60(15)
O2 Nd1 O4 2_655 . 69.62(12)
O3 Nd1 O4 2_655 . 124.67(16)
O3 Nd1 O4 . . 71.41(15)
O1 Nd1 O4 . 2_655 145.93(14)
O2 Nd1 O4 . 2_655 69.62(12)
O3 Nd1 O4 . 2_655 124.67(16)
O4 Nd1 O4 . 2_655 136.01(18)
C1 O1 Nd1 . . 164.4(4)
O1 C1 N11 . . 118.9(5)
O1 C1 N12 . . 123.0(5)
N11 C1 N12 . . 118.1(5)
C1 N11 H11A . . 120.0
C1 N11 H11B . . 120.0
H11A N11 H11B . . 120.0
C1 N12 H12A . . 120.0
C1 N12 H12B . . 120.0
H12A N12 H12B . . 120.0
C2 O2 Nd1 . . 150.6(4)
O2 C2 N22 . . 123.1(8)
O2 C2 N21 . . 120.2(6)
N22 C2 N21 . . 115.8(7)
C2 N21 H21A . . 120.0
C2 N21 H21B . . 120.0
H21A N21 H21B . . 120.0
C2 N22 H22A . . 120.0
C2 N22 H22B . . 120.0
H22A N22 H22B . . 120.0
Nd1 O3 H3A . . 121
Nd1 O3 H3B . . 124
H3A O3 H3B . . 105.1
Nd1 O4 H4A . . 125
Nd1 O4 H4B . . 130
H4A O4 H4B . . 105.2

loop_
_geom_bond_atom_site_label_1
_geom_bond_atom_site_label_2
_geom_bond_site_symmetry_2
_geom_bond_distance
Nd1 O1 2_655 2.345(4)
Nd1 O1 . 2.345(4)
Nd1 O2 . 2.389(3)
Nd1 O2 2_655 2.389(3)
Nd1 O3 2_655 2.484(3)
Nd1 O3 . 2.484(3)
Nd1 O4 . 2.487(3)
Nd1 O4 2_655 2.487(3)
O1 C1 . 1.235(6)
C1 N11 . 1.324(7)
C1 N12 . 1.333(7)
N11 H11A . 0.8600
N11 H11B . 0.8600
N12 H12A . 0.8600
N12 H12B . 0.8600
O2 C2 . 1.218(6)
C2 N22 . 1.259(9)
C2 N21 . 1.348(9)
N21 H21A . 0.8600
N21 H21B . 0.8600
N22 H22A . 0.8600
N22 H22B . 0.8600
O3 H3A . 0.8500
O3 H3B . 0.8500
O4 H4A . 0.8500
O4 H4B . 0.8500
